data_1573663
_journal_paper_doi 10.1039/D4DT03036B
_chemical_formula_moiety 'C15 H22 Au O P'
_chemical_formula_sum 'C15 H22 Au O P'
_chemical_formula_weight 446.26
_space_group_crystal_system orthorhombic
_space_group_IT_number 61
_space_group_name_Hall '-P 2ac 2ab'
_space_group_name_H-M_alt 'P b c a'
_atom_sites_solution_hydrogens geom
_atom_sites_solution_primary dual
_audit_creation_date 2023-05-24
_audit_creation_method
;
Olex2 1.5
(compiled 2023.03.06 svn.rbb2c1857 for OlexSys, GUI svn.r6748)
;
_audit_update_record
;
2024-07-24 deposited with the CCDC.	2025-01-09 downloaded from the CCDC.
;
_cell_angle_alpha 90
_cell_angle_beta 90
_cell_angle_gamma 90
_cell_formula_units_Z 8
_cell_length_a 16.7686(6)
_cell_length_b 9.8173(2)
_cell_length_c 16.1828(17)
_cell_measurement_reflns_used 3467
_cell_measurement_temperature 293(2)
_cell_measurement_theta_max 23.1170
_cell_measurement_theta_min 1.9110
_cell_volume 2664.1(3)
_computing_cell_refinement 'CrysAlisPro 1.171.42.49 (Rigaku OD, 2022)'
_computing_data_collection 'CrysAlisPro 1.171.42.49 (Rigaku OD, 2022)'
_computing_data_reduction 'CrysAlisPro 1.171.42.49 (Rigaku OD, 2022)'
_computing_molecular_graphics 'Olex2 1.5 (Dolomanov et al., 2009)'
_computing_publication_material 'Olex2 1.5 (Dolomanov et al., 2009)'
_computing_structure_refinement 'SHELXL 2018/3 (Sheldrick, 2015)'
_computing_structure_solution 'SHELXT 2018/2 (Sheldrick, 2018)'
_diffrn_ambient_environment 'Diamond Anvil Cell filled with n-pentane/i-pentane 1:1 mixture'
_diffrn_ambient_pressure 2590000
_diffrn_ambient_temperature 293(2)
_diffrn_crystal_treatment 'pressurized rapidly in n-pentane/i-pentane 1:1 mixture as a hydrostatic medium'
_diffrn_detector 'CCD plate'
_diffrn_detector_area_resol_mean 16.0128
_diffrn_detector_type Eos
_diffrn_measured_fraction_theta_full 0.639
_diffrn_measured_fraction_theta_max 0.532
_diffrn_measurement_details
;
List of Runs (angles in degrees, time in seconds):

  # Type    Start    End  Width  t~exp~   \w     \q     \k     \f   Frames
#--------------------------------------------------------------------------
  1  \w    -54.00 -18.00   1.00  150.00    --   22.11 135.00 -57.00   36
  2  \w    -75.00 -11.00   1.00  150.00    --  -22.19  97.00 143.00   64
  3  \w    -60.00  16.00   1.00  150.00    --  -22.19  67.00 -23.00   76
  4  \w    -16.00  33.00   1.00  150.00    --  -22.19 -38.00-180.00   49
  5  \w    -97.00 -26.00   1.00  150.00    --  -22.19 135.00 -57.00   71
  6  \w    -38.00  -9.00   1.00  150.00    --  -22.19  77.00 -30.00   29
  7  \w    -56.00 -25.00   1.00  150.00    --  -22.19  38.00-180.00   31
;
_diffrn_measurement_device 'four-circle diffractometer'
_diffrn_measurement_device_type 'SuperNova, Single source at offset/far, Eos'
_diffrn_measurement_method '\w scans'
_diffrn_measurement_specimen_support 'Diamond Anvil Cell, effective opening angle 37 deg.'
_diffrn_orient_matrix_type 'CrysAlisPro convention (1999,Acta A55,543-557)'
_diffrn_orient_matrix_UB_11 -0.0118128429
_diffrn_orient_matrix_UB_12 -0.0117365286
_diffrn_orient_matrix_UB_13 -0.0315376518
_diffrn_orient_matrix_UB_21 -0.0312109398
_diffrn_orient_matrix_UB_22 0.0053906853
_diffrn_orient_matrix_UB_23 0.0117829221
_diffrn_orient_matrix_UB_31 0.0005336756
_diffrn_orient_matrix_UB_32 0.0554866469
_diffrn_orient_matrix_UB_33 -0.0078033795
_diffrn_radiation_monochromator mirror
_diffrn_radiation_probe x-ray
_diffrn_radiation_type 'Ag K\a'
_diffrn_radiation_wavelength 0.56087
_diffrn_reflns_av_R_equivalents 0.1009
_diffrn_reflns_av_unetI/netI 0.0924
_diffrn_reflns_Laue_measured_fraction_full 0.639
_diffrn_reflns_Laue_measured_fraction_max 0.532
_diffrn_reflns_limit_h_max 22
_diffrn_reflns_limit_h_min -25
_diffrn_reflns_limit_k_max 14
_diffrn_reflns_limit_k_min -14
_diffrn_reflns_limit_l_max 13
_diffrn_reflns_limit_l_min -14
_diffrn_reflns_number 11137
_diffrn_reflns_point_group_measured_fraction_full 0.639
_diffrn_reflns_point_group_measured_fraction_max 0.532
_diffrn_reflns_theta_full 19.665
_diffrn_reflns_theta_max 25.688
_diffrn_reflns_theta_min 1.917
_diffrn_source 'micro-focus sealed X-ray tube'
_diffrn_source_type 'SuperNova (Ag) X-ray Source'
_exptl_absorpt_coefficient_mu 6.027
_exptl_absorpt_correction_T_max 0.58955
_exptl_absorpt_correction_T_min 0.58080
_exptl_absorpt_correction_type sphere
_exptl_absorpt_process_details
;
CrysAlisPro 1.171.42.49 (Rigaku Oxford Diffraction, 2022)
Spherical absorption correction
using equivalent radius and absorption coefficient.
Empirical absorption correction using spherical harmonics,
implemented in SCALE3 ABSPACK scaling algorithm.
;
_exptl_crystal_density_diffrn 2.225
_exptl_crystal_description needle
_exptl_crystal_F_000 1712
_exptl_crystal_preparation
'Mounted in a Diamond-Anvil Cell using n-pentane/i-pentane 1:1 mixture as pressure medium.,Luminescent'
_exptl_crystal_pressure_history 'Pressurized to 2.59 GPa and left to stabilize over ? hours.'
_exptl_crystal_recrystallization_method 'Re-crystallisation from solvent: n-pentane/dichloromethane'
_exptl_crystal_size_max 0.16
_exptl_crystal_size_mid 0.12
_exptl_crystal_size_min 0.10
_exptl_crystal_size_rad 0.400
_refine_diff_density_max 1.166
_refine_diff_density_min -1.014
_refine_diff_density_rms 0.201
_refine_ls_extinction_method none
_refine_ls_goodness_of_fit_ref 1.034
_refine_ls_hydrogen_treatment constr
_refine_ls_matrix_type full
_refine_ls_number_parameters 167
_refine_ls_number_reflns 2732
_refine_ls_number_restraints 6
_refine_ls_restrained_S_all 1.033
_refine_ls_R_factor_all 0.1155
_refine_ls_R_factor_gt 0.0464
_refine_ls_shift/su_max 0.001
_refine_ls_shift/su_mean 0.000
_refine_ls_structure_factor_coef Fsqd
_refine_ls_weighting_details 'w=1/[\s^2^(Fo^2^)+(0.0174P)^2^] where P=(Fo^2^+2Fc^2^)/3'
_refine_ls_weighting_scheme calc
_refine_ls_wR_factor_gt 0.0601
_refine_ls_wR_factor_ref 0.0747
_reflns_Friedel_coverage 0.000
_reflns_number_gt 1526
_reflns_number_total 2732
_reflns_threshold_expression 'I > 2\s(I)'
_cod_data_source_file d4dt03036b2.cif
_cod_data_source_block appr6_2p59GPa
_cod_database_code 1573663
_shelx_shelxl_version_number 2018/3
_chemical_oxdiff_formula 'C15 H22 O P Au'
_shelx_space_group_comment
;
The symmetry employed for this shelxl refinement is uniquely defined
by the following loop, which should always be used as a source of
symmetry information in preference to the above space-group names.
They are only intended as comments.
;
_diffrn_orient_matrix_axis[1] matrixX
_diffrn_orient_matrix_axis[2] matrixY
_diffrn_orient_matrix_axis[3] matrixZ
_olex2_refinement_description
;
1. Fixed Uiso
 At 1.2 times of:
  All C(H) groups, All C(H,H) groups
 At 1.5 times of:
  All C(H,H,H) groups
2. Uiso/Uaniso restraints and constraints
Uanis(C11) \\sim Ueq: with sigma of 0.005 and sigma for terminal atoms of 0.005
3.a Secondary CH2 refined with riding coordinates:
 C10(H10A,H10B), C12(H12A,H12B), C14(H14A,H14B)
3.b Aromatic/amide H refined with riding coordinates:
 C8(H8), C7(H7), C4(H4), C5(H5)
3.c Idealised Me refined as rotating group:
 C15(H15A,H15B,H15C), C13(H13A,H13B,H13C), C9(H9A,H9B,H9C), C11(H11A,H11B,H11C)
;
_olex2_submission_special_instructions 'No special instructions were received'
_oxdiff_exptl_absorpt_empirical_details
;
Empirical correction (ABSPACK) includes:
- Absorption correction using spherical harmonics
- Frame scaling
;
_oxdiff_exptl_absorpt_empirical_full_max 1.147
_oxdiff_exptl_absorpt_empirical_full_min 0.864

loop_
_space_group_symop_operation_xyz
'x, y, z'
'-x+1/2, -y, z+1/2'
'-x, y+1/2, -z+1/2'
'x+1/2, -y+1/2, -z'
'-x, -y, -z'
'x-1/2, y, -z-1/2'
'x, -y-1/2, z-1/2'
'-x-1/2, y-1/2, z'

loop_
_atom_site_label
_atom_site_type_symbol
_atom_site_fract_x
_atom_site_fract_y
_atom_site_fract_z
_atom_site_U_iso_or_equiv
_atom_site_adp_type
_atom_site_occupancy
_atom_site_site_symmetry_order
_atom_site_calc_flag
_atom_site_refinement_flags_posn
_atom_site_refinement_flags_adp
_atom_site_refinement_flags_occupancy
_atom_site_disorder_assembly
_atom_site_disorder_group
Au1 Au 0.38406(2) 0.87478(2) 0.34428(3) 0.02610(13) Uani 1 1 d . . . . .
P1 P 0.37699(11) 1.06810(15) 0.26712(19) 0.0231(8) Uani 1 1 d . . . . .
O1 O 0.3362(3) 0.0586(5) 0.5558(5) 0.037(3) Uani 1 1 d . . . . .
C6 C 0.3540(5) 0.1803(6) 0.5205(7) 0.024(3) Uani 1 1 d . . . . .
C3 C 0.3773(5) 0.4391(6) 0.4504(7) 0.029(3) Uani 1 1 d . . . . .
C10 C 0.3902(4) 1.0266(6) 0.1598(8) 0.030(3) Uani 1 1 d . . . . .
H10A H 0.360665 1.091563 0.126557 0.036 Uiso 1 1 calc R U . . .
H10B H 0.446234 1.035942 0.145806 0.036 Uiso 1 1 calc R U . . .
C8 C 0.4415(4) 0.3591(6) 0.4737(7) 0.023(3) Uani 1 1 d . . . . .
H8 H 0.493105 0.391512 0.466070 0.028 Uiso 1 1 calc R U . . .
C2 C 0.3863(5) 0.5765(7) 0.4208(7) 0.030(3) Uani 1 1 d . . . . .
C12 C 0.2810(4) 1.1566(6) 0.2709(8) 0.039(4) Uani 1 1 d . . . . .
H12A H 0.269372 1.182495 0.327478 0.047 Uiso 1 1 calc R U . . .
H12B H 0.283934 1.238991 0.237987 0.047 Uiso 1 1 calc R U . . .
C7 C 0.4299(4) 0.2301(6) 0.5086(8) 0.029(4) Uani 1 1 d . . . . .
H7 H 0.473738 0.177721 0.523879 0.035 Uiso 1 1 calc R U . . .
C15 C 0.4373(4) 1.3305(6) 0.2486(8) 0.032(4) Uani 1 1 d . . . . .
H15A H 0.425694 1.318105 0.190995 0.047 Uiso 1 1 calc R U . . .
H15B H 0.483448 1.387621 0.254434 0.047 Uiso 1 1 calc R U . . .
H15C H 0.392581 1.372659 0.275327 0.047 Uiso 1 1 calc R U . . .
C14 C 0.4535(4) 1.1935(6) 0.2880(8) 0.028(3) Uani 1 1 d . . . . .
H14A H 0.458061 1.205528 0.347327 0.034 Uiso 1 1 calc R U . . .
H14B H 0.504204 1.159339 0.267951 0.034 Uiso 1 1 calc R U . . .
C4 C 0.2997(4) 0.3858(6) 0.4614(7) 0.031(3) Uani 1 1 d . . . . .
H4 H 0.255779 0.437626 0.445765 0.037 Uiso 1 1 calc R U . . .
C1 C 0.3904(5) 0.6926(7) 0.3999(8) 0.026(3) Uani 1 1 d . . . . .
C13 C 0.2149(4) 1.0670(8) 0.2385(9) 0.045(4) Uani 1 1 d . . . . .
H13A H 0.223320 1.049645 0.180815 0.067 Uiso 1 1 calc R U . . .
H13B H 0.164607 1.111985 0.246028 0.067 Uiso 1 1 calc R U . . .
H13C H 0.214769 0.982284 0.268198 0.067 Uiso 1 1 calc R U . . .
C5 C 0.2882(4) 0.2589(7) 0.4947(8) 0.028(4) Uani 1 1 d . . . . .
H5 H 0.236798 0.224612 0.500415 0.033 Uiso 1 1 calc R U . . .
C9 C 0.3997(5) -0.0375(6) 0.5612(10) 0.045(4) Uani 1 1 d . . . . .
H9A H 0.432353 -0.031264 0.512688 0.068 Uiso 1 1 calc R U . . .
H9B H 0.377983 -0.127752 0.565453 0.068 Uiso 1 1 calc R U . . .
H9C H 0.431358 -0.018304 0.609236 0.068 Uiso 1 1 calc R U . . .
C11 C 0.3628(4) 0.8825(6) 0.1375(7) 0.024(2) Uani 1 1 d . U . . .
H11A H 0.371401 0.866835 0.079587 0.036 Uiso 1 1 calc R U . . .
H11B H 0.307088 0.873037 0.149795 0.036 Uiso 1 1 calc R U . . .
H11C H 0.392732 0.817389 0.169008 0.036 Uiso 1 1 calc R U . . .

loop_
_atom_site_aniso_label
_atom_site_aniso_U_11
_atom_site_aniso_U_22
_atom_site_aniso_U_33
_atom_site_aniso_U_23
_atom_site_aniso_U_13
_atom_site_aniso_U_12
Au1 0.02846(17) 0.02179(11) 0.0280(4) 0.00515(16) -0.00027(17) -0.00136(12)
P1 0.0228(11) 0.0172(6) 0.029(3) 0.0028(9) 0.0003(10) -0.0008(6)
O1 0.041(4) 0.025(2) 0.046(10) 0.012(3) -0.003(3) -0.004(2)
C6 0.037(5) 0.021(3) 0.012(12) -0.003(4) 0.001(4) 0.000(3)
C3 0.030(5) 0.022(3) 0.036(12) 0.006(4) 0.003(4) -0.001(3)
C10 0.031(5) 0.026(3) 0.032(13) 0.005(4) -0.001(5) 0.000(3)
C8 0.022(4) 0.028(3) 0.019(11) 0.001(4) 0.000(4) -0.002(3)
C2 0.023(4) 0.028(3) 0.037(12) 0.009(4) 0.000(4) 0.000(3)
C12 0.011(4) 0.031(4) 0.074(14) -0.005(4) 0.005(4) 0.003(3)
C7 0.021(4) 0.021(3) 0.045(13) 0.002(4) 0.005(4) 0.005(3)
C15 0.037(5) 0.029(3) 0.029(14) 0.006(4) -0.003(5) -0.001(3)
C14 0.029(5) 0.026(3) 0.029(12) 0.002(4) -0.010(4) -0.005(3)
C4 0.020(4) 0.025(3) 0.048(12) 0.001(4) -0.008(4) 0.005(3)
C1 0.028(5) 0.027(3) 0.022(11) 0.009(4) 0.007(4) 0.002(3)
C13 0.028(5) 0.040(4) 0.066(16) 0.001(5) -0.007(5) -0.002(3)
C5 0.028(5) 0.034(4) 0.020(14) 0.006(4) -0.005(4) -0.008(3)
C9 0.058(7) 0.015(3) 0.063(16) 0.009(4) 0.007(5) 0.009(3)
C11 0.028(3) 0.025(2) 0.020(5) -0.003(3) -0.005(3) -0.001(2)

loop_
_atom_type_symbol
_atom_type_description
_atom_type_scat_dispersion_real
_atom_type_scat_dispersion_imag
_atom_type_scat_source
C C 0.0013 0.0009 'International Tables Vol C Tables 4.2.6.8 and 6.1.1.4'
H H 0.0000 0.0000 'International Tables Vol C Tables 4.2.6.8 and 6.1.1.4'
O O 0.0058 0.0036 'International Tables Vol C Tables 4.2.6.8 and 6.1.1.4'
P P 0.0671 0.0586 'International Tables Vol C Tables 4.2.6.8 and 6.1.1.4'
Au Au -0.6570 6.0260 'International Tables Vol C Tables 4.2.6.8 and 6.1.1.4'

loop_
_axis.id
_axis.type
_axis.equipment
_axis.parity
_axis.depends_on
_axis.zero
_axis.vector[1]
_axis.vector[2]
_axis.vector[3]
source . source . . . 0.99999995 0.00000000 0.00030037
omega rotation goniometer -1 . 0.33691000 0.00000000 0.00000000 1.00000000
kappa rotation goniometer -1 omega 0.00043000 -0.76615415 0.00000000 0.64265684
phi rotation goniometer -1 kappa . 0.00004800 0.00000000 1.00000000
theta rotation goniometer -1 . 0.40100000 0.00000000 0.00000000 1.00000000
matrixX general general . phi . 1.00000000 0.00000000 0.00000000
matrixY general general . phi . 0.00000000 1.00000000 0.00000000
matrixZ general general . phi . 0.00000000 0.00000000 1.00000000
dacX translation general . phi . 0.00000000 1.00000000 0.00000000
dacY translation general . phi . -1.00000000 0.00000000 0.00000000
dacZ translation general . phi . 0.00000000 0.00000000 1.00000000

loop_
_geom_angle_atom_site_label_1
_geom_angle_atom_site_label_2
_geom_angle_atom_site_label_3
_geom_angle
_geom_angle_site_symmetry_1
_geom_angle_site_symmetry_3
_geom_angle_publ_flag
C1 Au1 P1 173.4(3) . . ?
C10 P1 Au1 109.6(2) . . ?
C10 P1 C12 104.4(5) . . ?
C10 P1 C14 104.3(5) . . ?
C12 P1 Au1 115.1(3) . . ?
C14 P1 Au1 115.3(3) . . ?
C14 P1 C12 107.1(3) . . ?
C6 O1 C9 116.4(6) . . ?
O1 C6 C7 125.1(7) . . ?
O1 C6 C5 115.7(7) . . ?
C7 C6 C5 119.2(7) . . ?
C8 C3 C2 122.7(7) . . ?
C8 C3 C4 118.1(6) . . ?
C4 C3 C2 119.1(7) . . ?
P1 C10 H10A 108.9 . . ?
P1 C10 H10B 108.9 . . ?
H10A C10 H10B 107.7 . . ?
C11 C10 P1 113.6(7) . . ?
C11 C10 H10A 108.9 . . ?
C11 C10 H10B 108.9 . . ?
C3 C8 H8 119.5 . . ?
C3 C8 C7 121.0(6) . . ?
C7 C8 H8 119.5 . . ?
C1 C2 C3 175.9(11) . . ?
P1 C12 H12A 109.4 . . ?
P1 C12 H12B 109.4 . . ?
H12A C12 H12B 108.0 . . ?
C13 C12 P1 111.0(5) . . ?
C13 C12 H12A 109.4 . . ?
C13 C12 H12B 109.4 . . ?
C6 C7 C8 120.4(7) . . ?
C6 C7 H7 119.8 . . ?
C8 C7 H7 119.8 . . ?
H15A C15 H15B 109.5 . . ?
H15A C15 H15C 109.5 . . ?
H15B C15 H15C 109.5 . . ?
C14 C15 H15A 109.5 . . ?
C14 C15 H15B 109.5 . . ?
C14 C15 H15C 109.5 . . ?
P1 C14 H14A 108.9 . . ?
P1 C14 H14B 108.9 . . ?
C15 C14 P1 113.5(6) . . ?
C15 C14 H14A 108.9 . . ?
C15 C14 H14B 108.9 . . ?
H14A C14 H14B 107.7 . . ?
C3 C4 H4 119.5 . . ?
C5 C4 C3 121.0(6) . . ?
C5 C4 H4 119.5 . . ?
C2 C1 Au1 167.9(10) . . ?
C12 C13 H13A 109.5 . . ?
C12 C13 H13B 109.5 . . ?
C12 C13 H13C 109.5 . . ?
H13A C13 H13B 109.5 . . ?
H13A C13 H13C 109.5 . . ?
H13B C13 H13C 109.5 . . ?
C6 C5 H5 119.9 . . ?
C4 C5 C6 120.2(7) . . ?
C4 C5 H5 119.9 . . ?
O1 C9 H9A 109.5 . . ?
O1 C9 H9B 109.5 . . ?
O1 C9 H9C 109.5 . . ?
H9A C9 H9B 109.5 . . ?
H9A C9 H9C 109.5 . . ?
H9B C9 H9C 109.5 . . ?
C10 C11 H11A 109.5 . . ?
C10 C11 H11B 109.5 . . ?
C10 C11 H11C 109.5 . . ?
H11A C11 H11B 109.5 . . ?
H11A C11 H11C 109.5 . . ?
H11B C11 H11C 109.5 . . ?

loop_
_geom_bond_atom_site_label_1
_geom_bond_atom_site_label_2
_geom_bond_distance
_geom_bond_site_symmetry_2
_geom_bond_publ_flag
Au1 P1 2.275(2) . ?
Au1 C1 2.006(7) . ?
P1 C10 1.798(12) . ?
P1 C12 1.830(7) . ?
P1 C14 1.810(7) . ?
O1 C6 1.357(9) . ?
O1 C9 1.425(9) . ?
C6 C7 1.377(10) . ?
C6 C5 1.410(11) . ?
C3 C8 1.386(10) . ?
C3 C2 1.439(10) . ?
C3 C4 1.413(10) . ?
C10 H10A 0.9700 . ?
C10 H10B 0.9700 . ?
C10 C11 1.531(9) . ?
C8 H8 0.9300 . ?
C8 C7 1.400(10) . ?
C2 C1 1.191(10) . ?
C12 H12A 0.9700 . ?
C12 H12B 0.9700 . ?
C12 C13 1.509(11) . ?
C7 H7 0.9300 . ?
C15 H15A 0.9600 . ?
C15 H15B 0.9600 . ?
C15 H15C 0.9600 . ?
C15 C14 1.513(11) . ?
C14 H14A 0.9700 . ?
C14 H14B 0.9700 . ?
C4 H4 0.9300 . ?
C4 C5 1.372(10) . ?
C13 H13A 0.9600 . ?
C13 H13B 0.9600 . ?
C13 H13C 0.9600 . ?
C5 H5 0.9300 . ?
C9 H9A 0.9600 . ?
C9 H9B 0.9600 . ?
C9 H9C 0.9600 . ?
C11 H11A 0.9600 . ?
C11 H11B 0.9600 . ?
C11 H11C 0.9600 . ?

loop_
_geom_torsion_atom_site_label_1
_geom_torsion_atom_site_label_2
_geom_torsion_atom_site_label_3
_geom_torsion_atom_site_label_4
_geom_torsion
_geom_torsion_site_symmetry_1
_geom_torsion_site_symmetry_2
_geom_torsion_site_symmetry_3
_geom_torsion_site_symmetry_4
_geom_torsion_publ_flag
Au1 P1 C10 C11 28.4(6) . . . . ?
Au1 P1 C12 C13 -61.1(10) . . . . ?
Au1 P1 C14 C15 -168.3(7) . . . . ?
O1 C6 C7 C8 -178.1(10) . . . . ?
O1 C6 C5 C4 177.4(10) . . . . ?
C3 C8 C7 C6 -0.1(17) . . . . ?
C3 C4 C5 C6 1.4(17) . . . . ?
C10 P1 C12 C13 59.0(9) . . . . ?
C10 P1 C14 C15 71.5(8) . . . . ?
C8 C3 C4 C5 0.4(16) . . . . ?
C2 C3 C8 C7 174.6(11) . . . . ?
C2 C3 C4 C5 -175.5(11) . . . . ?
C12 P1 C10 C11 -95.4(6) . . . . ?
C12 P1 C14 C15 -38.8(10) . . . . ?
C7 C6 C5 C4 -2.6(17) . . . . ?
C14 P1 C10 C11 152.4(5) . . . . ?
C14 P1 C12 C13 169.3(9) . . . . ?
C4 C3 C8 C7 -1.1(16) . . . . ?
C5 C6 C7 C8 1.9(16) . . . . ?
C9 O1 C6 C7 -16.8(16) . . . . ?
C9 O1 C6 C5 163.2(10) . . . . ?
